data_4078087
loop_
_publ_author_name
'Chen, Shu-Jian'
'Dougan, Brenda A.'
'Chen, Xue-Tai'
'Xue, Zi-Ling'

_publ_section_title
;
 Preparation of Zirconium Guanidinate Complexes from the Direct Insertion
 of a Carbodiimine and Aminolysis Using a Guanidine. Comparison of the
 Reactions
;
_journal_issue 8
_journal_name_full Organometallics
_journal_page_first 3443
_journal_paper_doi 10.1021/om300097a
_journal_volume 31
_journal_year 2012
_chemical_formula_moiety 'C15 H29 N3'
_chemical_formula_sum 'C15 H29 N3'
_chemical_formula_weight 251.41
_chemical_name_common Amine
_chemical_name_systematic
; 
 Amine 
;
_space_group_IT_number 14
_symmetry_cell_setting monoclinic
_symmetry_space_group_name_Hall '-P 2ybc'
_symmetry_space_group_name_H-M 'P 1 21/c 1'
_atom_sites_solution_hydrogens geom
_atom_sites_solution_primary direct
_atom_sites_solution_secondary difmap
_audit_creation_method SHELXL-97
_cell_angle_alpha 90.00
_cell_angle_beta 114.389(4)
_cell_angle_gamma 90.00
_cell_formula_units_Z 8
_cell_length_a 9.6674(11)
_cell_length_b 16.4856(19)
_cell_length_c 21.5869(19)
_cell_measurement_temperature 123(2)
_cell_measurement_theta_max 25
_cell_measurement_theta_min 1.61
_cell_volume 3133.4(6)
_computing_cell_refinement 'SMART, Bruker (2000)'
_computing_data_collection 'SMART, Bruker (2000)'
_computing_data_reduction 'XPREP, Bruker (2000)'
_computing_molecular_graphics 'SHELXTL, Bruker (2000)'
_computing_publication_material 'SHELXTL, Bruker (2000)'
_computing_structure_refinement 'SHELXL-97 (Sheldrick, 1997)'
_computing_structure_solution 'SHELXS-97 (Sheldrick, 1990)'
_diffrn_ambient_temperature 123(2)
_diffrn_measured_fraction_theta_full 1.000
_diffrn_measured_fraction_theta_max 1.000
_diffrn_radiation_monochromator graphite
_diffrn_radiation_source 'fine-focus sealed tube'
_diffrn_radiation_type MoK\a
_diffrn_radiation_wavelength 0.71073
_diffrn_reflns_av_R_equivalents 0.0240
_diffrn_reflns_av_sigmaI/netI 0.0171
_diffrn_reflns_limit_h_max 11
_diffrn_reflns_limit_h_min -11
_diffrn_reflns_limit_k_max 19
_diffrn_reflns_limit_k_min -19
_diffrn_reflns_limit_l_max 25
_diffrn_reflns_limit_l_min -25
_diffrn_reflns_number 30257
_diffrn_reflns_theta_full 25.00
_diffrn_reflns_theta_max 25.00
_diffrn_reflns_theta_min 1.61
_exptl_absorpt_coefficient_mu 0.064
_exptl_absorpt_correction_T_max 0.994
_exptl_absorpt_correction_T_min 0.985
_exptl_absorpt_correction_type multi-scan
_exptl_absorpt_process_details 'SADABS, Bruker (2000)'
_exptl_crystal_colour colorless
_exptl_crystal_density_diffrn 1.066
_exptl_crystal_density_method 'not measured'
_exptl_crystal_description fragment
_exptl_crystal_F_000 1120
_exptl_crystal_size_max 0.50
_exptl_crystal_size_mid 0.20
_exptl_crystal_size_min 0.10
_refine_diff_density_max 0.125
_refine_diff_density_min -0.136
_refine_diff_density_rms 0.029
_refine_ls_extinction_method none
_refine_ls_goodness_of_fit_ref 1.051
_refine_ls_hydrogen_treatment mixed
_refine_ls_matrix_type full
_refine_ls_number_parameters 329
_refine_ls_number_reflns 5538
_refine_ls_number_restraints 0
_refine_ls_restrained_S_all 1.051
_refine_ls_R_factor_all 0.0415
_refine_ls_R_factor_gt 0.0365
_refine_ls_shift/su_max 0.001
_refine_ls_shift/su_mean 0.000
_refine_ls_structure_factor_coef Fsqd
_refine_ls_weighting_details 'calc w=1/[\s^2^(Fo^2^)+(0.0406P)^2^+0.5869P] where P=(Fo^2^+2Fc^2^)/3'
_refine_ls_weighting_scheme calc
_refine_ls_wR_factor_gt 0.0892
_refine_ls_wR_factor_ref 0.0920
_reflns_number_gt 4820
_reflns_number_total 5538
_reflns_threshold_expression >2sigma(I)
_cod_data_source_file om300097a_si_002.cif
_cod_data_source_block 8
_cod_depositor_comments
;
The following automatic conversions were performed:

'_symmetry_cell_setting' value 'Monoclinic' changed to 'monoclinic'
according to /home/saulius/struct/CIF-dictionaries/cif_core.dic
dictionary named 'cif_core.dic' version 2.4.1 from 2010-06-29.

Automatic conversion script
Id: cif_fix_values 1715 2011-07-08 13:25:40Z adriana 
;
_cod_original_sg_symbol_H-M P21/c
_cod_database_code 4078087

loop_
_symmetry_equiv_pos_as_xyz
'x, y, z'
'-x, y+1/2, -z+1/2'
'-x, -y, -z'
'x, -y-1/2, z-1/2'

loop_
_atom_site_label
_atom_site_type_symbol
_atom_site_fract_x
_atom_site_fract_y
_atom_site_fract_z
_atom_site_U_iso_or_equiv
_atom_site_adp_type
_atom_site_occupancy
_atom_site_symmetry_multiplicity
_atom_site_calc_flag
_atom_site_refinement_flags
N1 N 0.96876(10) 0.75452(6) 0.78432(5) 0.0377(2) Uani 1 1 d .
N2 N 0.92308(11) 0.70522(6) 0.67743(5) 0.0415(2) Uani 1 1 d .
N3 N 0.72694(11) 0.69703(6) 0.71225(5) 0.0366(2) Uani 1 1 d .
H3 H 0.7053 0.7013 0.7483 0.044 Uiso 1 1 d R
C1 C 0.91157(12) 0.79029(7) 0.83113(5) 0.0351(3) Uani 1 1 d .
H1 H 0.8011 0.7832 0.8121 0.042 Uiso 1 1 calc R
C2 C 0.94711(14) 0.88057(7) 0.83884(6) 0.0421(3) Uani 1 1 d .
H2A H 0.8981 0.9066 0.7948 0.051 Uiso 1 1 calc R
H2B H 1.0558 0.8882 0.8547 0.051 Uiso 1 1 calc R
C3 C 0.89351(15) 0.92072(8) 0.88872(6) 0.0471(3) Uani 1 1 d .
H3A H 0.9242 0.9772 0.8945 0.056 Uiso 1 1 calc R
H3B H 0.7835 0.9188 0.8703 0.056 Uiso 1 1 calc R
C4 C 0.95962(16) 0.87845(9) 0.95755(6) 0.0515(3) Uani 1 1 d .
H4A H 1.0687 0.8867 0.9788 0.062 Uiso 1 1 calc R
H4B H 0.9167 0.9021 0.9869 0.062 Uiso 1 1 calc R
C5 C 0.92576(15) 0.78828(8) 0.94999(6) 0.0474(3) Uani 1 1 d .
H5A H 0.8171 0.7800 0.9339 0.057 Uiso 1 1 calc R
H5B H 0.9748 0.7623 0.9941 0.057 Uiso 1 1 calc R
C6 C 0.98114(14) 0.74898(7) 0.90043(6) 0.0401(3) Uani 1 1 d .
H6A H 1.0909 0.7528 0.9185 0.048 Uiso 1 1 calc R
H6B H 0.9538 0.6920 0.8954 0.048 Uiso 1 1 calc R
C7 C 0.87673(12) 0.72133(6) 0.72867(5) 0.0343(2) Uani 1 1 d .
C8 C 1.06311(14) 0.73988(9) 0.68021(7) 0.0484(3) Uani 1 1 d .
H8A H 1.0899 0.7863 0.7097 0.073 Uiso 1 1 calc R
H8B H 1.0496 0.7562 0.6354 0.073 Uiso 1 1 calc R
H8C H 1.1427 0.7002 0.6974 0.073 Uiso 1 1 calc R
C9 C 0.87023(18) 0.63417(9) 0.63422(7) 0.0595(4) Uani 1 1 d .
H9A H 0.9528 0.5968 0.6443 0.089 Uiso 1 1 calc R
H9B H 0.8326 0.6503 0.5874 0.089 Uiso 1 1 calc R
H9C H 0.7903 0.6085 0.6425 0.089 Uiso 1 1 calc R
C10 C 0.60373(12) 0.73390(7) 0.65277(5) 0.0332(2) Uani 1 1 d .
H10 H 0.6216 0.7216 0.6123 0.040 Uiso 1 1 calc R
C11 C 0.45417(13) 0.69563(7) 0.64412(6) 0.0409(3) Uani 1 1 d .
H11A H 0.4401 0.7023 0.6858 0.049 Uiso 1 1 calc R
H11B H 0.4573 0.6380 0.6359 0.049 Uiso 1 1 calc R
C12 C 0.32010(13) 0.73359(8) 0.58526(6) 0.0464(3) Uani 1 1 d .
H12A H 0.3269 0.7204 0.5428 0.056 Uiso 1 1 calc R
H12B H 0.2263 0.7107 0.5837 0.056 Uiso 1 1 calc R
C13 C 0.31610(14) 0.82499(8) 0.59212(6) 0.0476(3) Uani 1 1 d .
H13A H 0.2974 0.8384 0.6318 0.057 Uiso 1 1 calc R
H13B H 0.2336 0.8472 0.5524 0.057 Uiso 1 1 calc R
C14 C 0.46565(14) 0.86271(8) 0.59917(6) 0.0446(3) Uani 1 1 d .
H14A H 0.4630 0.9208 0.6059 0.054 Uiso 1 1 calc R
H14B H 0.4798 0.8537 0.5577 0.054 Uiso 1 1 calc R
C15 C 0.59779(13) 0.82548(7) 0.65921(6) 0.0391(3) Uani 1 1 d .
H15A H 0.6923 0.8488 0.6619 0.047 Uiso 1 1 calc R
H15B H 0.5877 0.8387 0.7009 0.047 Uiso 1 1 calc R
N4 N 0.25169(10) 0.62220(5) 0.81945(5) 0.0371(2) Uani 1 1 d .
H4 H 0.1952 0.6642 0.8191 0.044 Uiso 1 1 d R
N5 N 0.47764(12) 0.56939(6) 0.82361(5) 0.0427(2) Uani 1 1 d .
N6 N 0.46509(11) 0.70802(6) 0.83798(5) 0.0387(2) Uani 1 1 d .
C16 C 0.21535(12) 0.55000(6) 0.84969(6) 0.0340(2) Uani 1 1 d .
H16 H 0.2645 0.5033 0.8391 0.041 Uiso 1 1 calc R
C17 C 0.04508(13) 0.53519(7) 0.81735(6) 0.0406(3) Uani 1 1 d .
H17A H 0.0114 0.5278 0.7687 0.049 Uiso 1 1 calc R
H17B H -0.0069 0.5821 0.8246 0.049 Uiso 1 1 calc R
C18 C 0.00398(14) 0.46039(8) 0.84759(7) 0.0484(3) Uani 1 1 d .
H18A H -0.1055 0.4539 0.8278 0.058 Uiso 1 1 calc R
H18B H 0.0475 0.4127 0.8362 0.058 Uiso 1 1 calc R
C19 C 0.06154(17) 0.46680(9) 0.92414(8) 0.0585(4) Uani 1 1 d .
H19A H 0.0386 0.4171 0.9420 0.070 Uiso 1 1 calc R
H19B H 0.0101 0.5111 0.9355 0.070 Uiso 1 1 calc R
C20 C 0.23218(17) 0.48157(9) 0.95678(7) 0.0557(3) Uani 1 1 d .
H20A H 0.2841 0.4344 0.9499 0.067 Uiso 1 1 calc R
H20B H 0.2653 0.4891 1.0054 0.067 Uiso 1 1 calc R
C21 C 0.27489(14) 0.55599(8) 0.92672(6) 0.0445(3) Uani 1 1 d .
H21A H 0.2333 0.6041 0.9386 0.053 Uiso 1 1 calc R
H21B H 0.3846 0.5614 0.9461 0.053 Uiso 1 1 calc R
C22 C 0.39857(13) 0.63926(7) 0.82827(5) 0.0345(2) Uani 1 1 d .
C23 C 0.40697(19) 0.52411(8) 0.75995(7) 0.0571(4) Uani 1 1 d .
H23A H 0.2993 0.5214 0.7467 0.086 Uiso 1 1 calc R
H23B H 0.4481 0.4702 0.7663 0.086 Uiso 1 1 calc R
H23C H 0.4271 0.5510 0.7251 0.086 Uiso 1 1 calc R
C24 C 0.64038(16) 0.57851(9) 0.84608(9) 0.0598(4) Uani 1 1 d .
H24A H 0.6610 0.6052 0.8113 0.090 Uiso 1 1 calc R
H24B H 0.6875 0.5260 0.8549 0.090 Uiso 1 1 calc R
H24C H 0.6803 0.6104 0.8869 0.090 Uiso 1 1 calc R
C25 C 0.39864(13) 0.77984(6) 0.85463(6) 0.0342(2) Uani 1 1 d .
H25 H 0.2900 0.7707 0.8416 0.041 Uiso 1 1 calc R
C26 C 0.41939(14) 0.85203(7) 0.81527(6) 0.0400(3) Uani 1 1 d .
H26A H 0.3624 0.8428 0.7669 0.048 Uiso 1 1 calc R
H26B H 0.5258 0.8569 0.8240 0.048 Uiso 1 1 calc R
C27 C 0.36618(16) 0.93096(7) 0.83519(7) 0.0480(3) Uani 1 1 d .
H27A H 0.3855 0.9758 0.8107 0.058 Uiso 1 1 calc R
H27B H 0.2576 0.9283 0.8224 0.058 Uiso 1 1 calc R
C28 C 0.44789(17) 0.94598(8) 0.91122(7) 0.0558(4) Uani 1 1 d .
H28A H 0.5553 0.9541 0.9232 0.067 Uiso 1 1 calc R
H28B H 0.4083 0.9949 0.9230 0.067 Uiso 1 1 calc R
C29 C 0.42729(16) 0.87485(8) 0.95140(6) 0.0488(3) Uani 1 1 d .
H29A H 0.3213 0.8709 0.9436 0.059 Uiso 1 1 calc R
H29B H 0.4863 0.8842 0.9996 0.059 Uiso 1 1 calc R
C30 C 0.47724(15) 0.79547(8) 0.93095(6) 0.0443(3) Uani 1 1 d .
H30A H 0.4550 0.7511 0.9549 0.053 Uiso 1 1 calc R
H30B H 0.5862 0.7968 0.9446 0.053 Uiso 1 1 calc R

loop_
_atom_site_aniso_label
_atom_site_aniso_U_11
_atom_site_aniso_U_22
_atom_site_aniso_U_33
_atom_site_aniso_U_23
_atom_site_aniso_U_13
_atom_site_aniso_U_12
N1 0.0327(5) 0.0475(6) 0.0328(5) -0.0006(4) 0.0134(4) 0.0062(4)
N2 0.0450(6) 0.0463(6) 0.0358(5) -0.0030(4) 0.0192(4) 0.0070(4)
N3 0.0410(5) 0.0371(5) 0.0310(5) 0.0028(4) 0.0141(4) -0.0017(4)
C1 0.0263(5) 0.0455(7) 0.0320(6) -0.0025(5) 0.0106(4) 0.0017(5)
C2 0.0437(7) 0.0453(7) 0.0392(6) 0.0038(5) 0.0188(5) 0.0042(5)
C3 0.0503(7) 0.0444(7) 0.0488(7) -0.0043(6) 0.0228(6) 0.0028(6)
C4 0.0531(8) 0.0642(9) 0.0386(7) -0.0099(6) 0.0203(6) 0.0030(6)
C5 0.0478(7) 0.0613(8) 0.0367(6) 0.0044(6) 0.0209(6) 0.0027(6)
C6 0.0385(6) 0.0442(7) 0.0379(6) 0.0024(5) 0.0162(5) 0.0015(5)
C7 0.0370(6) 0.0324(6) 0.0333(6) 0.0057(5) 0.0142(5) 0.0080(5)
C8 0.0468(7) 0.0619(8) 0.0428(7) 0.0102(6) 0.0249(6) 0.0137(6)
C9 0.0728(10) 0.0561(8) 0.0506(8) -0.0127(6) 0.0262(7) 0.0113(7)
C10 0.0355(6) 0.0363(6) 0.0272(5) -0.0017(4) 0.0125(5) -0.0026(5)
C11 0.0440(7) 0.0410(6) 0.0397(6) -0.0051(5) 0.0194(5) -0.0098(5)
C12 0.0343(6) 0.0651(8) 0.0388(6) -0.0100(6) 0.0143(5) -0.0100(6)
C13 0.0393(7) 0.0645(8) 0.0366(6) 0.0008(6) 0.0133(5) 0.0087(6)
C14 0.0464(7) 0.0434(7) 0.0388(6) 0.0049(5) 0.0123(5) 0.0044(5)
C15 0.0397(6) 0.0359(6) 0.0363(6) 0.0004(5) 0.0102(5) -0.0041(5)
N4 0.0367(5) 0.0270(5) 0.0471(6) 0.0015(4) 0.0170(4) 0.0010(4)
N5 0.0501(6) 0.0324(5) 0.0568(6) 0.0033(4) 0.0334(5) 0.0053(4)
N6 0.0404(5) 0.0329(5) 0.0488(6) -0.0002(4) 0.0246(5) -0.0007(4)
C16 0.0365(6) 0.0275(5) 0.0397(6) -0.0022(4) 0.0174(5) -0.0007(4)
C17 0.0379(6) 0.0370(6) 0.0451(7) -0.0048(5) 0.0154(5) -0.0015(5)
C18 0.0410(7) 0.0426(7) 0.0658(8) -0.0050(6) 0.0263(6) -0.0078(5)
C19 0.0649(9) 0.0571(8) 0.0686(9) 0.0056(7) 0.0428(8) -0.0056(7)
C20 0.0657(9) 0.0587(8) 0.0445(7) 0.0078(6) 0.0245(7) -0.0022(7)
C21 0.0453(7) 0.0449(7) 0.0399(6) -0.0025(5) 0.0141(5) -0.0040(5)
C22 0.0402(6) 0.0323(6) 0.0342(6) 0.0032(4) 0.0187(5) 0.0020(5)
C23 0.0989(11) 0.0351(7) 0.0596(8) -0.0004(6) 0.0552(8) 0.0035(7)
C24 0.0568(8) 0.0471(8) 0.0950(11) 0.0236(7) 0.0510(8) 0.0148(6)
C25 0.0342(6) 0.0308(6) 0.0403(6) -0.0026(5) 0.0182(5) -0.0042(4)
C26 0.0453(7) 0.0373(6) 0.0423(6) 0.0000(5) 0.0229(5) -0.0046(5)
C27 0.0616(8) 0.0337(6) 0.0597(8) 0.0050(6) 0.0362(7) -0.0011(6)
C28 0.0653(9) 0.0405(7) 0.0682(9) -0.0178(6) 0.0341(7) -0.0115(6)
C29 0.0535(8) 0.0528(8) 0.0388(7) -0.0097(6) 0.0179(6) -0.0016(6)
C30 0.0462(7) 0.0473(7) 0.0400(6) 0.0024(5) 0.0184(6) 0.0040(6)

loop_
_atom_type_symbol
_atom_type_description
_atom_type_scat_dispersion_real
_atom_type_scat_dispersion_imag
_atom_type_scat_source
C C 0.0033 0.0016 'International Tables Vol C Tables 4.2.6.8 and 6.1.1.4'
H H 0.0000 0.0000 'International Tables Vol C Tables 4.2.6.8 and 6.1.1.4'
N N 0.0061 0.0033 'International Tables Vol C Tables 4.2.6.8 and 6.1.1.4'

loop_
_geom_angle_atom_site_label_1
_geom_angle_atom_site_label_2
_geom_angle_atom_site_label_3
_geom_angle
C7 N1 C1 120.31(9)
C7 N2 C8 119.90(10)
C7 N2 C9 121.69(11)
C8 N2 C9 114.83(10)
C7 N3 C10 118.80(9)
C7 N3 H3 110.4
C10 N3 H3 109.4
N1 C1 C2 109.74(9)
N1 C1 C6 111.02(9)
C2 C1 C6 109.97(9)
N1 C1 H1 108.7
C2 C1 H1 108.7
C6 C1 H1 108.7
C1 C2 C3 112.00(10)
C1 C2 H2A 109.2
C3 C2 H2A 109.2
C1 C2 H2B 109.2
C3 C2 H2B 109.2
H2A C2 H2B 107.9
C4 C3 C2 111.24(10)
C4 C3 H3A 109.4
C2 C3 H3A 109.4
C4 C3 H3B 109.4
C2 C3 H3B 109.4
H3A C3 H3B 108.0
C5 C4 C3 111.02(11)
C5 C4 H4A 109.4
C3 C4 H4A 109.4
C5 C4 H4B 109.4
C3 C4 H4B 109.4
H4A C4 H4B 108.0
C4 C5 C6 111.67(11)
C4 C5 H5A 109.3
C6 C5 H5A 109.3
C4 C5 H5B 109.3
C6 C5 H5B 109.3
H5A C5 H5B 107.9
C1 C6 C5 111.01(10)
C1 C6 H6A 109.4
C5 C6 H6A 109.4
C1 C6 H6B 109.4
C5 C6 H6B 109.4
H6A C6 H6B 108.0
N1 C7 N2 120.17(10)
N1 C7 N3 127.09(10)
N2 C7 N3 112.73(10)
N2 C8 H8A 109.5
N2 C8 H8B 109.5
H8A C8 H8B 109.5
N2 C8 H8C 109.5
H8A C8 H8C 109.5
H8B C8 H8C 109.5
N2 C9 H9A 109.5
N2 C9 H9B 109.5
H9A C9 H9B 109.5
N2 C9 H9C 109.5
H9A C9 H9C 109.5
H9B C9 H9C 109.5
N3 C10 C11 108.78(9)
N3 C10 C15 112.17(9)
C11 C10 C15 110.76(9)
N3 C10 H10 108.3
C11 C10 H10 108.3
C15 C10 H10 108.3
C10 C11 C12 111.76(10)
C10 C11 H11A 109.3
C12 C11 H11A 109.3
C10 C11 H11B 109.3
C12 C11 H11B 109.3
H11A C11 H11B 107.9
C13 C12 C11 111.94(10)
C13 C12 H12A 109.2
C11 C12 H12A 109.2
C13 C12 H12B 109.2
C11 C12 H12B 109.2
H12A C12 H12B 107.9
C12 C13 C14 110.74(10)
C12 C13 H13A 109.5
C14 C13 H13A 109.5
C12 C13 H13B 109.5
C14 C13 H13B 109.5
H13A C13 H13B 108.1
C13 C14 C15 110.39(10)
C13 C14 H14A 109.6
C15 C14 H14A 109.6
C13 C14 H14B 109.6
C15 C14 H14B 109.6
H14A C14 H14B 108.1
C10 C15 C14 111.87(9)
C10 C15 H15A 109.2
C14 C15 H15A 109.2
C10 C15 H15B 109.2
C14 C15 H15B 109.2
H15A C15 H15B 107.9
C22 N4 C16 121.65(9)
C22 N4 H4 116.1
C16 N4 H4 112.4
C22 N5 C24 115.92(10)
C22 N5 C23 115.33(10)
C24 N5 C23 112.87(11)
C22 N6 C25 121.12(9)
N4 C16 C17 109.81(9)
N4 C16 C21 112.41(9)
C17 C16 C21 111.21(9)
N4 C16 H16 107.7
C17 C16 H16 107.7
C21 C16 H16 107.7
C16 C17 C18 110.99(10)
C16 C17 H17A 109.4
C18 C17 H17A 109.4
C16 C17 H17B 109.4
C18 C17 H17B 109.4
H17A C17 H17B 108.0
C19 C18 C17 111.60(11)
C19 C18 H18A 109.3
C17 C18 H18A 109.3
C19 C18 H18B 109.3
C17 C18 H18B 109.3
H18A C18 H18B 108.0
C18 C19 C20 110.86(11)
C18 C19 H19A 109.5
C20 C19 H19A 109.5
C18 C19 H19B 109.5
C20 C19 H19B 109.5
H19A C19 H19B 108.1
C19 C20 C21 111.37(11)
C19 C20 H20A 109.4
C21 C20 H20A 109.4
C19 C20 H20B 109.4
C21 C20 H20B 109.4
H20A C20 H20B 108.0
C16 C21 C20 111.51(10)
C16 C21 H21A 109.3
C20 C21 H21A 109.3
C16 C21 H21B 109.3
C20 C21 H21B 109.3
H21A C21 H21B 108.0
N6 C22 N4 128.51(10)
N6 C22 N5 119.08(10)
N4 C22 N5 112.39(9)
N5 C23 H23A 109.5
N5 C23 H23B 109.5
H23A C23 H23B 109.5
N5 C23 H23C 109.5
H23A C23 H23C 109.5
H23B C23 H23C 109.5
N5 C24 H24A 109.5
N5 C24 H24B 109.5
H24A C24 H24B 109.5
N5 C24 H24C 109.5
H24A C24 H24C 109.5
H24B C24 H24C 109.5
N6 C25 C26 108.87(9)
N6 C25 C30 109.23(9)
C26 C25 C30 110.43(9)
N6 C25 H25 109.4
C26 C25 H25 109.4
C30 C25 H25 109.4
C25 C26 C27 111.84(9)
C25 C26 H26A 109.2
C27 C26 H26A 109.2
C25 C26 H26B 109.2
C27 C26 H26B 109.2
H26A C26 H26B 107.9
C28 C27 C26 110.99(11)
C28 C27 H27A 109.4
C26 C27 H27A 109.4
C28 C27 H27B 109.4
C26 C27 H27B 109.4
H27A C27 H27B 108.0
C29 C28 C27 111.01(10)
C29 C28 H28A 109.4
C27 C28 H28A 109.4
C29 C28 H28B 109.4
C27 C28 H28B 109.4
H28A C28 H28B 108.0
C28 C29 C30 111.45(11)
C28 C29 H29A 109.3
C30 C29 H29A 109.3
C28 C29 H29B 109.3
C30 C29 H29B 109.3
H29A C29 H29B 108.0
C29 C30 C25 112.49(10)
C29 C30 H30A 109.1
C25 C30 H30A 109.1
C29 C30 H30B 109.1
C25 C30 H30B 109.1
H30A C30 H30B 107.8

loop_
_geom_bond_atom_site_label_1
_geom_bond_atom_site_label_2
_geom_bond_distance
N1 C7 1.2850(15)
N1 C1 1.4615(14)
N2 C7 1.3799(14)
N2 C8 1.4476(16)
N2 C9 1.4525(17)
N3 C7 1.3997(15)
N3 C10 1.4745(14)
N3 H3 0.8871
C1 C2 1.5210(17)
C1 C6 1.5241(16)
C1 H1 0.9800
C2 C3 1.5253(17)
C2 H2A 0.9700
C2 H2B 0.9700
C3 C4 1.5224(18)
C3 H3A 0.9700
C3 H3B 0.9700
C4 C5 1.5163(19)
C4 H4A 0.9700
C4 H4B 0.9700
C5 C6 1.5246(17)
C5 H5A 0.9700
C5 H5B 0.9700
C6 H6A 0.9700
C6 H6B 0.9700
C8 H8A 0.9600
C8 H8B 0.9600
C8 H8C 0.9600
C9 H9A 0.9600
C9 H9B 0.9600
C9 H9C 0.9600
C10 C11 1.5168(15)
C10 C15 1.5194(16)
C10 H10 0.9800
C11 C12 1.5252(17)
C11 H11A 0.9700
C11 H11B 0.9700
C12 C13 1.5160(19)
C12 H12A 0.9700
C12 H12B 0.9700
C13 C14 1.5227(18)
C13 H13A 0.9700
C13 H13B 0.9700
C14 C15 1.5235(16)
C14 H14A 0.9700
C14 H14B 0.9700
C15 H15A 0.9700
C15 H15B 0.9700
N4 C22 1.3814(14)
N4 C16 1.4683(14)
N4 H4 0.8796
N5 C22 1.4088(14)
N5 C24 1.4502(17)
N5 C23 1.4618(17)
N6 C22 1.2772(15)
N6 C25 1.4610(14)
C16 C17 1.5190(16)
C16 C21 1.5218(16)
C16 H16 0.9800
C17 C18 1.5227(17)
C17 H17A 0.9700
C17 H17B 0.9700
C18 C19 1.514(2)
C18 H18A 0.9700
C18 H18B 0.9700
C19 C20 1.522(2)
C19 H19A 0.9700
C19 H19B 0.9700
C20 C21 1.5225(18)
C20 H20A 0.9700
C20 H20B 0.9700
C21 H21A 0.9700
C21 H21B 0.9700
C23 H23A 0.9600
C23 H23B 0.9600
C23 H23C 0.9600
C24 H24A 0.9600
C24 H24B 0.9600
C24 H24C 0.9600
C25 C26 1.5230(15)
C25 C30 1.5244(16)
C25 H25 0.9800
C26 C27 1.5249(17)
C26 H26A 0.9700
C26 H26B 0.9700
C27 C28 1.519(2)
C27 H27A 0.9700
C27 H27B 0.9700
C28 C29 1.5198(19)
C28 H28A 0.9700
C28 H28B 0.9700
C29 C30 1.5220(17)
C29 H29A 0.9700
C29 H29B 0.9700
C30 H30A 0.9700
C30 H30B 0.9700

loop_
_geom_torsion_atom_site_label_1
_geom_torsion_atom_site_label_2
_geom_torsion_atom_site_label_3
_geom_torsion_atom_site_label_4
_geom_torsion
C7 N1 C1 C2 -118.39(11)
C7 N1 C1 C6 119.82(11)
N1 C1 C2 C3 -178.50(9)
C6 C1 C2 C3 -56.10(13)
C1 C2 C3 C4 55.30(14)
C2 C3 C4 C5 -54.10(15)
C3 C4 C5 C6 55.17(15)
N1 C1 C6 C5 177.99(10)
C2 C1 C6 C5 56.35(13)
C4 C5 C6 C1 -56.67(14)
C1 N1 C7 N2 164.44(10)
C1 N1 C7 N3 -16.31(17)
C8 N2 C7 N1 -12.40(16)
C9 N2 C7 N1 145.17(12)
C8 N2 C7 N3 168.25(10)
C9 N2 C7 N3 -34.18(15)
C10 N3 C7 N1 119.72(12)
C10 N3 C7 N2 -60.98(13)
C7 N3 C10 C11 177.89(9)
C7 N3 C10 C15 -59.24(13)
N3 C10 C11 C12 177.42(9)
C15 C10 C11 C12 53.70(12)
C10 C11 C12 C13 -54.32(13)
C11 C12 C13 C14 55.35(13)
C12 C13 C14 C15 -56.25(14)
N3 C10 C15 C14 -177.29(10)
C11 C10 C15 C14 -55.55(13)
C13 C14 C15 C10 56.94(14)
C22 N4 C16 C17 -165.51(10)
C22 N4 C16 C21 70.13(13)
N4 C16 C17 C18 179.81(9)
C21 C16 C17 C18 -55.13(13)
C16 C17 C18 C19 56.05(14)
C17 C18 C19 C20 -55.92(15)
C18 C19 C20 C21 55.21(16)
N4 C16 C21 C20 178.43(10)
C17 C16 C21 C20 54.84(14)
C19 C20 C21 C16 -54.88(15)
C25 N6 C22 N4 12.41(18)
C25 N6 C22 N5 -169.50(10)
C16 N4 C22 N6 -140.86(12)
C16 N4 C22 N5 40.96(14)
C24 N5 C22 N6 14.01(16)
C23 N5 C22 N6 -121.07(12)
C24 N5 C22 N4 -167.61(10)
C23 N5 C22 N4 57.31(13)
C22 N6 C25 C26 -138.67(11)
C22 N6 C25 C30 100.67(12)
N6 C25 C26 C27 -174.57(10)
C30 C25 C26 C27 -54.66(13)
C25 C26 C27 C28 56.44(14)
C26 C27 C28 C29 -56.03(15)
C27 C28 C29 C30 54.95(15)
C28 C29 C30 C25 -54.29(15)
N6 C25 C30 C29 173.37(10)
C26 C25 C30 C29 53.68(14)
